data_7046032
loop_
_publ_author_name
'Garc\'ia-Valle, Francisco M'
'Tabernero, Vanessa'
'Cuenca, Tom\'as'
'Cano, Jes\'us'
'Mosquera, Marta E. G.'

_publ_section_title
;
 Schiff-base -ate derivatives with main group metals: generation of a
 tripodal aluminate metalloligand.
;
_journal_issue 18
_journal_name_full 'Dalton transactions (Cambridge, England : 2003)'
_journal_page_first 6499
_journal_page_last 6506
_journal_paper_doi 10.1039/c8dt00835c
_journal_volume 47
_journal_year 2018
_chemical_formula_moiety 'C58  H69  N3  O3  Al1  K1'
_chemical_formula_sum 'C64 H83 Al K N3 O3'
_chemical_formula_weight 1008.41
_chemical_properties_physical Air-sensitive,Moisture-sensitive
_space_group_IT_number 148
_space_group_name_Hall '-R 3'
_space_group_name_H-M_alt 'R -3 :H'
_symmetry_cell_setting trigonal
_symmetry_Int_Tables_number 148
_symmetry_space_group_name_Hall '-R 3'
_symmetry_space_group_name_H-M 'R -3 :H'
_atom_sites_solution_hydrogens mixed
_audit_conform_dict_location ftp://ftp.iucr.org/pub/cif_core.dic
_audit_conform_dict_name cif_core.dic
_audit_conform_dict_version 2.4.3
_audit_creation_date 2018-04-04T12:37:41-00:00
_audit_creation_method 'WinGX routine CIF_UPDATE'
_audit_update_record
;
2018-04-05 deposited with the CCDC.
2018-04-06 downloaded from the CCDC.
;
_cell_angle_alpha 90
_cell_angle_beta 90
_cell_angle_gamma 120
_cell_formula_units_Z 6
_cell_length_a 13.4310(11)
_cell_length_b 13.4310(11)
_cell_length_c 57.550(4)
_cell_measurement_reflns_used 223
_cell_measurement_temperature 200(2)
_cell_measurement_theta_max 19.02
_cell_measurement_theta_min 3.25
_cell_measurement_wavelength 0.71073
_cell_volume 8990.7(12)
_computing_cell_refinement 'Dirax/lsq (Duisenberg & Schreurs, 1989-2000)'
_computing_data_collection 'Collect (Bruker AXS BV, 1997-2004)'
_computing_data_reduction 'EvalCCD (Duisenberg & Schreurs 1990-2000)'
_computing_molecular_graphics 'Ortep for Windows (Farrugia, 2012)'
_computing_publication_material 'WinGX publication routines (Farrugia, 2012)'
_computing_structure_refinement 'SHELXL-2016/6 (Sheldrick, 2016)'
_computing_structure_solution 'SHELXS-2008 (Sheldrick, 2008)'
_diffrn_ambient_temperature 200(2)
_diffrn_detector 'CCD plate'
_diffrn_detector_area_resol_mean 9
_diffrn_measured_fraction_theta_full 0.998
_diffrn_measured_fraction_theta_max 0.998
_diffrn_measurement_device '95mm CCD camera on \k-goniostat'
_diffrn_measurement_device_type KappaCCD
_diffrn_measurement_method 'CCD rotation images, thick slices'
_diffrn_orient_matrix_UB_11 0.01
_diffrn_orient_matrix_UB_12 0
_diffrn_orient_matrix_UB_13 0
_diffrn_orient_matrix_UB_21 0
_diffrn_orient_matrix_UB_22 0.01
_diffrn_orient_matrix_UB_23 0
_diffrn_orient_matrix_UB_31 0
_diffrn_orient_matrix_UB_32 0
_diffrn_orient_matrix_UB_33 0.01
_diffrn_radiation_monochromator 'horizonally mounted graphite crystal'
_diffrn_radiation_probe x-ray
_diffrn_radiation_type MoK\a
_diffrn_radiation_wavelength 0.71073
_diffrn_reflns_av_R_equivalents 0.0274
_diffrn_reflns_av_unetI/netI 0.0377
_diffrn_reflns_Laue_measured_fraction_full 0.998
_diffrn_reflns_Laue_measured_fraction_max 0.998
_diffrn_reflns_limit_h_max 17
_diffrn_reflns_limit_h_min -17
_diffrn_reflns_limit_k_max 17
_diffrn_reflns_limit_k_min -17
_diffrn_reflns_limit_l_max 74
_diffrn_reflns_limit_l_min 0
_diffrn_reflns_number 13711
_diffrn_reflns_point_group_measured_fraction_full 0.998
_diffrn_reflns_point_group_measured_fraction_max 0.998
_diffrn_reflns_theta_full 25.242
_diffrn_reflns_theta_max 27.5
_diffrn_reflns_theta_min 3.033
_diffrn_source 'Enraf Nonius FR590'
_diffrn_standards_number 0
_exptl_absorpt_coefficient_mu 0.146
_exptl_absorpt_correction_T_max 1.008
_exptl_absorpt_correction_T_min 0.962
_exptl_absorpt_correction_type multi-scan
_exptl_absorpt_process_details
;
 R.H. Blessing, Acta Cryst. (1995), A51, 33-38
;
_exptl_crystal_colour yellow
_exptl_crystal_density_diffrn 1.117
_exptl_crystal_density_method 'not measured'
_exptl_crystal_description prism
_exptl_crystal_F_000 3264
_exptl_crystal_size_max 0.49
_exptl_crystal_size_mid 0.46
_exptl_crystal_size_min 0.43
_platon_squeeze_details
;                           
A molecules of hexene crystallized with every molecule of this 
 compound but presented severe disorder and it was not possible to get a 
 chemical sensible model for it, so Squeeze procedure was used to remove 
 its contribution to the structure factors.
;
_refine_diff_density_max 0.98
_refine_diff_density_min -0.435
_refine_diff_density_rms 0.065
_refine_ls_extinction_method none
_refine_ls_goodness_of_fit_ref 1.039
_refine_ls_hydrogen_treatment mixed
_refine_ls_matrix_type full
_refine_ls_number_constraints 0
_refine_ls_number_parameters 198
_refine_ls_number_reflns 4615
_refine_ls_number_restraints 0
_refine_ls_restrained_S_all 1.039
_refine_ls_R_factor_all 0.0901
_refine_ls_R_factor_gt 0.0618
_refine_ls_shift/su_max 0
_refine_ls_shift/su_mean 0
_refine_ls_structure_factor_coef Fsqd
_refine_ls_weighting_details 'w=1/[\s^2^(Fo^2^)+(0.1143P)^2^+13.4951P] where P=(Fo^2^+2Fc^2^)/3'
_refine_ls_weighting_scheme calc
_refine_ls_wR_factor_gt 0.1805
_refine_ls_wR_factor_ref 0.1995
_reflns_Friedel_coverage 0
_reflns_number_gt 3239
_reflns_number_total 4615
_reflns_threshold_expression 'I > 2\s(I)'
_cod_data_source_file c8dt00835c2.cif
_cod_data_source_block 5b
_cod_depositor_comments 'Adding full bibliography for 7046030--7046032.cif.'
_cod_original_cell_volume 8990.6(16)
_cod_database_code 7046032

loop_
_symmetry_equiv_pos_as_xyz
'x, y, z'
'-y, x-y, z'
'-x+y, -x, z'
'x+2/3, y+1/3, z+1/3'
'-y+2/3, x-y+1/3, z+1/3'
'-x+y+2/3, -x+1/3, z+1/3'
'x+1/3, y+2/3, z+2/3'
'-y+1/3, x-y+2/3, z+2/3'
'-x+y+1/3, -x+2/3, z+2/3'
'-x, -y, -z'
'y, -x+y, -z'
'x-y, x, -z'
'-x+2/3, -y+1/3, -z+1/3'
'y+2/3, -x+y+1/3, -z+1/3'
'x-y+2/3, x+1/3, -z+1/3'
'-x+1/3, -y+2/3, -z+2/3'
'y+1/3, -x+y+2/3, -z+2/3'
'x-y+1/3, x+2/3, -z+2/3'

loop_
_atom_site_label
_atom_site_type_symbol
_atom_site_fract_x
_atom_site_fract_y
_atom_site_fract_z
_atom_site_U_iso_or_equiv
_atom_site_adp_type
_atom_site_occupancy
_atom_site_site_symmetry_order
_atom_site_calc_flag
_atom_site_refinement_flags_posn
_atom_site_refinement_flags_adp
_atom_site_refinement_flags_occupancy
_atom_site_disorder_assembly
_atom_site_disorder_group
Al2 Al 0.333333 0.666667 0.01739(2) 0.0272(3) Uani 1 3 d S T P . .
K1 K 0.333333 0.666667 0.07254(2) 0.0326(2) Uani 1 3 d S T P . .
N1 N 0.58236(16) 0.77206(16) 0.07449(3) 0.0317(4) Uani 1 1 d . . . . .
O1 O 0.30000(15) 0.53820(13) 0.03194(3) 0.0345(4) Uani 1 1 d . . . . .
C1 C 0.333333 0.666667 -0.01637(7) 0.0430(10) Uani 1 3 d S T P . .
H1A H 0.353195 0.743205 -0.02205 0.064 Uiso 0.3333 1 calc R U P . .
H1B H 0.39001 0.646806 -0.02205 0.064 Uiso 0.3333 1 calc R U P . .
H1C H 0.256795 0.60999 -0.02205 0.064 Uiso 0.3333 1 calc R U P . .
C2 C 0.30048(18) 0.44236(18) 0.02623(4) 0.0280(4) Uani 1 1 d . . . . .
C3 C 0.35544(18) 0.4355(2) 0.00609(4) 0.0328(5) Uani 1 1 d . . . . .
H3 H 0.395946 0.501736 -0.003411 0.039 Uiso 1 1 calc R U . . .
C4 C 0.3521(2) 0.3352(2) -0.00023(4) 0.0384(5) Uani 1 1 d . . . . .
H4 H 0.390994 0.333337 -0.013867 0.046 Uiso 1 1 calc R U . . .
C5 C 0.2927(2) 0.2369(2) 0.01311(5) 0.0463(6) Uani 1 1 d . . . . .
H5 H 0.288796 0.167056 0.008587 0.056 Uiso 1 1 calc R U . . .
C6 C 0.2394(2) 0.2426(2) 0.03301(5) 0.0436(6) Uani 1 1 d . . . . .
H6 H 0.198893 0.17529 0.042233 0.052 Uiso 1 1 calc R U . . .
C7 C 0.24259(19) 0.34373(19) 0.04026(4) 0.0316(5) Uani 1 1 d . . . . .
C8 C 0.6642(2) 0.8481(2) 0.06218(4) 0.0340(5) Uani 1 1 d . . . . .
C9 C 0.61944(19) 0.74041(19) 0.09519(4) 0.0317(5) Uani 1 1 d . . . . .
C10 C 0.6534(2) 0.6573(2) 0.09399(4) 0.0400(5) Uani 1 1 d . . . . .
C11 C 0.6889(3) 0.6293(3) 0.11447(5) 0.0472(6) Uani 1 1 d . . . . .
H11 H 0.7111 0.572364 0.11414 0.057 Uiso 1 1 calc R U . . .
C12 C 0.6927(2) 0.6824(3) 0.13518(5) 0.0464(6) Uani 1 1 d . . . . .
H12 H 0.718916 0.663157 0.148871 0.056 Uiso 1 1 calc R U . . .
C13 C 0.6585(2) 0.7633(2) 0.13605(4) 0.0422(6) Uani 1 1 d . . . . .
H13 H 0.661167 0.799404 0.150417 0.051 Uiso 1 1 calc R U . . .
C14 C 0.6202(2) 0.7931(2) 0.11623(4) 0.0355(5) Uani 1 1 d . . . . .
C15 C 0.5820(3) 0.8821(2) 0.11749(5) 0.0460(6) Uani 1 1 d . . . . .
H15 H 0.542976 0.879062 0.102485 0.055 Uiso 1 1 calc R U . . .
C16 C 0.6824(4) 1.0018(3) 0.12009(11) 0.0913(14) Uani 1 1 d . . . . .
H16A H 0.7375 1.017434 0.107509 0.137 Uiso 1 1 calc R U . . .
H16B H 0.655391 1.057328 0.119382 0.137 Uiso 1 1 calc R U . . .
H16C H 0.71995 1.008726 0.135089 0.137 Uiso 1 1 calc R U . . .
C17 C 0.4964(4) 0.8569(4) 0.13679(8) 0.0791(11) Uani 1 1 d . . . . .
H17A H 0.431186 0.778799 0.134964 0.119 Uiso 1 1 calc R U . . .
H17B H 0.53349 0.863544 0.151825 0.119 Uiso 1 1 calc R U . . .
H17C H 0.468932 0.912146 0.136117 0.119 Uiso 1 1 calc R U . . .
C20 C 0.7412(11) 0.6293(12) 0.0602(2) 0.072(4) Uiso 0.302(9) 1 d . . P A 1
H20A H 0.806751 0.683859 0.069629 0.108 Uiso 0.302(9) 1 calc R U P A 1
H20B H 0.748683 0.561812 0.05681 0.108 Uiso 0.302(9) 1 calc R U P A 1
H20C H 0.73976 0.666158 0.045621 0.108 Uiso 0.302(9) 1 calc R U P A 1
C18 C 0.650189 0.598776 0.071126 0.040(17) Uiso 0.302(9) 1 d . . P A 1
H18 H 0.656316 0.536333 0.079292 0.061 Uiso 0.302(9) 1 calc R U P A 1
C19 C 0.5338(5) 0.5184(6) 0.06316(12) 0.0166(17) Uiso 0.302(9) 1 d . . P A 1
H19A H 0.478424 0.50999 0.075184 0.025 Uiso 0.302(9) 1 calc R U P A 1
H19B H 0.517907 0.547739 0.04888 0.025 Uiso 0.302(9) 1 calc R U P A 1
H19C H 0.52683 0.443393 0.060068 0.025 Uiso 0.302(9) 1 calc R U P A 1
C20' C 0.7345(4) 0.5501(4) 0.07093(9) 0.0608(15) Uiso 0.698(9) 1 d . . P A 2
H20D H 0.813572 0.613078 0.073158 0.091 Uiso 0.698(9) 1 calc R U P A 2
H20E H 0.713965 0.494145 0.083535 0.091 Uiso 0.698(9) 1 calc R U P A 2
H20F H 0.728645 0.512429 0.056004 0.091 Uiso 0.698(9) 1 calc R U P A 2
C18' C 0.6503(4) 0.5995(4) 0.07107(8) 0.054(10) Uiso 0.698(9) 1 d . . P A 2
H18' H 0.668054 0.654214 0.057864 0.081 Uiso 0.698(9) 1 calc R U P A 2
C19' C 0.5375(10) 0.4954(11) 0.0676(2) 0.142(4) Uiso 0.698(9) 1 d . . P A 2
H19D H 0.537404 0.459534 0.052745 0.213 Uiso 0.698(9) 1 calc R U P A 2
H19E H 0.522866 0.441072 0.080273 0.213 Uiso 0.698(9) 1 calc R U P A 2
H19F H 0.477303 0.516297 0.067416 0.213 Uiso 0.698(9) 1 calc R U P A 2
H8 H 0.746(3) 0.877(3) 0.0673(5) 0.052(8) Uiso 1 1 d . . . . .

loop_
_atom_site_aniso_label
_atom_site_aniso_U_11
_atom_site_aniso_U_22
_atom_site_aniso_U_33
_atom_site_aniso_U_23
_atom_site_aniso_U_13
_atom_site_aniso_U_12
Al2 0.0299(4) 0.0299(4) 0.0216(5) 0 0 0.01497(18)
K1 0.0359(3) 0.0359(3) 0.0259(4) 0 0 0.01796(15)
N1 0.0348(10) 0.0347(10) 0.0243(9) -0.0004(7) -0.0023(7) 0.0164(8)
O1 0.0472(9) 0.0285(8) 0.0279(8) 0.0003(6) 0.0063(6) 0.0189(7)
C1 0.0517(16) 0.0517(16) 0.026(2) 0 0 0.0258(8)
C2 0.0258(10) 0.0307(10) 0.0283(10) -0.0033(8) -0.0038(8) 0.0148(9)
C3 0.0256(10) 0.0380(12) 0.0338(12) -0.0007(9) 0.0014(8) 0.0151(9)
C4 0.0360(12) 0.0476(14) 0.0380(13) -0.0066(10) 0.0037(9) 0.0257(11)
C5 0.0563(16) 0.0449(14) 0.0516(16) -0.0059(11) 0.0078(12) 0.0357(13)
C6 0.0544(15) 0.0346(12) 0.0474(14) 0.0045(10) 0.0101(12) 0.0264(12)
C7 0.0339(11) 0.0338(11) 0.0303(11) -0.0008(8) 0.0016(8) 0.0194(9)
C8 0.0318(11) 0.0352(12) 0.0315(11) 0.0012(9) -0.0040(9) 0.0141(10)
C9 0.0310(11) 0.0345(11) 0.0275(11) 0.0026(8) -0.0006(8) 0.0148(9)
C10 0.0500(14) 0.0441(13) 0.0310(12) 0.0017(10) 0.0013(10) 0.0275(12)
C11 0.0609(17) 0.0562(16) 0.0394(14) 0.0055(11) -0.0001(12) 0.0405(14)
C12 0.0512(15) 0.0611(17) 0.0337(13) 0.0097(11) -0.0025(11) 0.0331(13)
C13 0.0458(14) 0.0542(15) 0.0270(12) -0.0011(10) -0.0016(10) 0.0253(12)
C14 0.0373(12) 0.0387(12) 0.0303(11) -0.0016(9) -0.0018(9) 0.0187(10)
C15 0.0596(16) 0.0529(15) 0.0366(13) -0.0085(11) -0.0075(11) 0.0365(14)
C16 0.083(3) 0.0436(19) 0.146(4) 0.001(2) 0.003(3) 0.0306(19)
C17 0.088(3) 0.081(3) 0.093(3) 0.004(2) 0.027(2) 0.061(2)

loop_
_atom_type_symbol
_atom_type_description
_atom_type_scat_dispersion_real
_atom_type_scat_dispersion_imag
_atom_type_scat_source
C C 0.0033 0.0016 'International Tables Vol C Tables 4.2.6.8 and 6.1.1.4'
H H 0 0 'International Tables Vol C Tables 4.2.6.8 and 6.1.1.4'
N N 0.0061 0.0033 'International Tables Vol C Tables 4.2.6.8 and 6.1.1.4'
O O 0.0106 0.006 'International Tables Vol C Tables 4.2.6.8 and 6.1.1.4'
Al Al 0.0645 0.0514 'International Tables Vol C Tables 4.2.6.8 and 6.1.1.4'
K K 0.2009 0.2494 'International Tables Vol C Tables 4.2.6.8 and 6.1.1.4'

loop_
_exptl_crystal_face_index_h
_exptl_crystal_face_index_k
_exptl_crystal_face_index_l
_exptl_crystal_face_perp_dist
1 -1 7 0.295
-1 1 -7 0.263
3 4 5 0.277
-5 -1 6 0.278
-3 2 8 0.229
5 -4 -16 0.283
1 -3 -3 0.335

loop_
_geom_angle_atom_site_label_1
_geom_angle_atom_site_label_2
_geom_angle_atom_site_label_3
_geom_angle
_geom_angle_site_symmetry_1
_geom_angle_site_symmetry_3
O1 Al2 O1 99.29(7) . 2_665
O1 Al2 O1 99.29(7) . 3_565
O1 Al2 O1 99.29(7) 2_665 3_565
O1 Al2 C1 118.36(6) . .
O1 Al2 C1 118.37(6) 2_665 .
O1 Al2 C1 118.36(6) 3_565 .
O1 Al2 K1 61.64(6) . .
O1 Al2 K1 61.63(6) 2_665 .
O1 Al2 K1 61.64(6) 3_565 .
C1 Al2 K1 180 . .
O1 K1 O1 57.23(5) 2_665 3_565
O1 K1 O1 57.23(5) 2_665 .
O1 K1 O1 57.23(5) 3_565 .
O1 K1 N1 97.03(5) 2_665 2_665
O1 K1 N1 60.98(5) 3_565 2_665
O1 K1 N1 117.33(5) . 2_665
O1 K1 N1 117.33(5) 2_665 3_565
O1 K1 N1 97.04(5) 3_565 3_565
O1 K1 N1 60.98(5) . 3_565
N1 K1 N1 119.854(5) 2_665 3_565
O1 K1 N1 60.98(5) 2_665 .
O1 K1 N1 117.33(5) 3_565 .
O1 K1 N1 97.04(5) . .
N1 K1 N1 119.852(5) 2_665 .
N1 K1 N1 119.851(5) 3_565 .
O1 K1 Al2 33.57(3) 2_665 .
O1 K1 Al2 33.57(3) 3_565 .
O1 K1 Al2 33.57(3) . .
N1 K1 Al2 92.21(4) 2_665 .
N1 K1 Al2 92.21(4) 3_565 .
N1 K1 Al2 92.21(4) . .
C8 N1 C9 114.24(19) . .
C8 N1 K1 133.43(15) . .
C9 N1 K1 111.88(13) . .
C2 O1 Al2 135.03(14) . .
C2 O1 K1 136.38(13) . .
Al2 O1 K1 84.79(6) . .
O1 C2 C3 121.7(2) . .
O1 C2 C7 120.04(19) . .
C3 C2 C7 118.3(2) . .
C4 C3 C2 121.6(2) . .
C3 C4 C5 120.6(2) . .
C6 C5 C4 118.6(2) . .
C5 C6 C7 122.5(2) . .
C6 C7 C2 118.4(2) . .
C6 C7 C8 115.6(2) . 3_565
C2 C7 C8 126.0(2) . 3_565
N1 C8 C7 128.1(2) . 2_665
C14 C9 C10 121.4(2) . .
C14 C9 N1 119.0(2) . .
C10 C9 N1 119.6(2) . .
C11 C10 C9 117.7(2) . .
C11 C10 C18' 121.5(3) . .
C9 C10 C18' 120.8(3) . .
C11 C10 C18 121.2(2) . .
C9 C10 C18 121.13(19) . .
C12 C11 C10 121.5(2) . .
C13 C12 C11 120.0(2) . .
C12 C13 C14 121.0(2) . .
C13 C14 C9 118.3(2) . .
C13 C14 C15 120.4(2) . .
C9 C14 C15 121.2(2) . .
C16 C15 C17 110.0(3) . .
C16 C15 C14 111.7(3) . .
C17 C15 C14 112.2(3) . .
C19 C18 C20 126.6(7) . .
C19 C18 C10 113.4(3) . .
C20 C18 C10 119.7(6) . .
C19' C18' C10 110.8(6) . .
C19' C18' C20' 102.4(6) . .
C10 C18' C20' 112.2(4) . .

loop_
_geom_bond_atom_site_label_1
_geom_bond_atom_site_label_2
_geom_bond_distance
_geom_bond_site_symmetry_2
Al2 O1 1.7625(16) .
Al2 O1 1.7625(16) 2_665
Al2 O1 1.7625(16) 3_565
Al2 C1 1.943(4) .
Al2 K1 3.1740(13) .
K1 O1 2.8045(17) 2_665
K1 O1 2.8046(16) 3_565
K1 O1 2.8046(16) .
K1 N1 2.9101(19) 2_665
K1 N1 2.9102(19) 3_565
K1 N1 2.9102(19) .
N1 C8 1.277(3) .
N1 C9 1.435(3) .
O1 C2 1.332(3) .
C2 C3 1.401(3) .
C2 C7 1.408(3) .
C3 C4 1.374(3) .
C4 C5 1.384(4) .
C5 C6 1.372(4) .
C6 C7 1.402(3) .
C7 C8 1.462(3) 3_565
C9 C14 1.400(3) .
C9 C10 1.403(3) .
C10 C11 1.392(4) .
C10 C18' 1.521(5) .
C10 C18 1.522(2) .
C11 C12 1.377(4) .
C12 C13 1.376(4) .
C13 C14 1.390(3) .
C14 C15 1.521(3) .
C15 C16 1.503(5) .
C15 C17 1.510(5) .
C20 C18 1.248(13) .
C18 C19 1.461(6) .
C20' C18' 1.572(7) .
C18' C19' 1.473(12) .

loop_
_platon_squeeze_void_nr
_platon_squeeze_void_average_x
_platon_squeeze_void_average_y
_platon_squeeze_void_average_z
_platon_squeeze_void_volume
_platon_squeeze_void_count_electrons
_platon_squeeze_void_content
1 0.000 0.000 0.000 573 71 ' '
2 0.333 0.667 0.667 573 71 ' '
3 0.667 0.333 0.333 573 71 ' '
